data_4061826
loop_
_publ_author_name
'Ramaker, Gerhard'
'Saak, Wolfgang'
'Haase, Detlev'
'Weidenbruch, Manfred'

_publ_section_title
;
 Reaction Modes of a Tetragermabutadiene: Cycloadditions versus Ge-Ge Bond
 Cleavages
;
_journal_coden_ASTM ORGND7
_journal_issue 25
_journal_name_full Organometallics
_journal_page_first 5212
_journal_page_last 5216
_journal_paper_doi 10.1021/om034123e
_journal_volume 22
_journal_year 2003
_chemical_formula_sum 'C63 H99 Ge2 Te4'
_chemical_formula_weight 1512.00
_space_group_IT_number 2
_symmetry_cell_setting triclinic
_symmetry_space_group_name_Hall '-P 1'
_symmetry_space_group_name_H-M 'P -1'
_cell_angle_alpha 80.087(5)
_cell_angle_beta 82.569(5)
_cell_angle_gamma 85.286(5)
_cell_formula_units_Z 2
_cell_length_a 10.5768(3)
_cell_length_b 15.9415(7)
_cell_length_c 21.3704(9)
_cell_measurement_temperature 193(2)
_cell_volume 3513.0(2)
_diffrn_ambient_temperature 193(2)
_exptl_crystal_density_diffrn 1.429
_cod_depositor_comments
;
 Updated bibliographical information.

 Antanas Vaitkus,
 2019-09-11
;
_cod_database_code 4061826

loop_
_symmetry_equiv_pos_as_xyz
'x, y, z'
'-x, -y, -z'

loop_
_atom_site_label
_atom_site_type_symbol
_atom_site_fract_x
_atom_site_fract_y
_atom_site_fract_z
_atom_site_U_iso_or_equiv
_atom_site_adp_type
_atom_site_occupancy
_atom_site_symmetry_multiplicity
_atom_site_calc_flag
_atom_site_refinement_flags
_atom_site_disorder_assembly
_atom_site_disorder_group
Ge1 Ge 0.75441(4) 0.32801(2) 0.239477(16) 0.02330(9) Uani 1 1 d . . .
Ge2 Ge 0.94123(4) 0.01859(2) 0.297162(17) 0.02476(9) Uani 1 1 d . . .
Te1 Te 0.63523(3) 0.189169(16) 0.256831(14) 0.03623(7) Uani 1 1 d . . .
Te2 Te 0.80701(3) 0.078431(16) 0.203779(12) 0.03718(7) Uani 1 1 d . . .
Te3 Te 0.99088(3) 0.281640(15) 0.257067(12) 0.02954(7) Uani 1 1 d . . .
Te4 Te 0.96727(3) 0.147234(14) 0.353457(11) 0.02890(7) Uani 1 1 d . . .
C1 C 0.7910(4) 0.4078(2) 0.15707(16) 0.0267(8) Uani 1 1 d . . .
C2 C 0.8212(4) 0.4909(2) 0.16233(18) 0.0335(9) Uani 1 1 d . . .
C3 C 0.8290(5) 0.5531(3) 0.1072(2) 0.0432(11) Uani 1 1 d . . .
H3 H 0.8495 0.6089 0.1107 0.052 Uiso 1 1 calc R . .
C4 C 0.8084(5) 0.5371(3) 0.0488(2) 0.0480(12) Uani 1 1 d . . .
C5 C 0.7852(5) 0.4548(3) 0.04366(19) 0.0468(12) Uani 1 1 d . . .
H5 H 0.7740 0.4424 0.0029 0.056 Uiso 1 1 calc R . .
C6 C 0.7773(4) 0.3885(3) 0.09689(18) 0.0357(9) Uani 1 1 d . . .
C7 C 0.8539(5) 0.5156(2) 0.2242(2) 0.0375(10) Uani 1 1 d . . .
H7 H 0.8451 0.4640 0.2581 0.045 Uiso 1 1 calc R . .
C8 C 0.9934(5) 0.5399(3) 0.2172(3) 0.0577(13) Uani 1 1 d . . .
H8A H 1.0119 0.5554 0.2574 0.086 Uiso 1 1 calc R . .
H8B H 1.0066 0.5886 0.1827 0.086 Uiso 1 1 calc R . .
H8C H 1.0507 0.4913 0.2071 0.086 Uiso 1 1 calc R . .
C9 C 0.7597(5) 0.5869(3) 0.2466(2) 0.0506(12) Uani 1 1 d . . .
H9A H 0.7832 0.6008 0.2863 0.076 Uiso 1 1 calc R . .
H9B H 0.6728 0.5673 0.2541 0.076 Uiso 1 1 calc R . .
H9C H 0.7634 0.6378 0.2135 0.076 Uiso 1 1 calc R . .
C10 C 0.8061(6) 0.6104(4) -0.0081(2) 0.0679(17) Uani 1 1 d . . .
H10 H 0.8627 0.6538 -0.0001 0.081 Uiso 1 1 calc R . .
C11 C 0.6757(8) 0.6522(6) -0.0083(3) 0.137(5) Uani 1 1 d . . .
H11A H 0.6469 0.6684 0.0337 0.205 Uiso 1 1 calc R . .
H11B H 0.6172 0.6125 -0.0175 0.205 Uiso 1 1 calc R . .
H11C H 0.6767 0.7033 -0.0412 0.205 Uiso 1 1 calc R . .
C12 C 0.8586(6) 0.5850(4) -0.0711(2) 0.0741(19) Uani 1 1 d . . .
H12A H 0.9456 0.5593 -0.0685 0.111 Uiso 1 1 calc R . .
H12B H 0.8602 0.6356 -0.1045 0.111 Uiso 1 1 calc R . .
H12C H 0.8044 0.5435 -0.0814 0.111 Uiso 1 1 calc R . .
C13 C 0.7600(5) 0.2976(3) 0.0871(2) 0.0446(11) Uani 1 1 d . . .
H13 H 0.7609 0.2597 0.1295 0.054 Uiso 1 1 calc R . .
C14 C 0.6332(7) 0.2901(4) 0.0630(3) 0.0762(18) Uani 1 1 d . . .
H14A H 0.6257 0.2310 0.0575 0.114 Uiso 1 1 calc R . .
H14B H 0.6289 0.3279 0.0219 0.114 Uiso 1 1 calc R . .
H14C H 0.5632 0.3066 0.0941 0.114 Uiso 1 1 calc R . .
C15 C 0.8700(6) 0.2659(4) 0.0416(3) 0.0693(17) Uani 1 1 d . . .
H15A H 0.9514 0.2715 0.0574 0.104 Uiso 1 1 calc R . .
H15B H 0.8685 0.3000 -0.0011 0.104 Uiso 1 1 calc R . .
H15C H 0.8608 0.2059 0.0394 0.104 Uiso 1 1 calc R . .
C16 C 0.6255(4) 0.3907(2) 0.29481(16) 0.0301(9) Uani 1 1 d . . .
C17 C 0.6430(4) 0.4003(3) 0.35778(18) 0.0394(10) Uani 1 1 d . . .
C18 C 0.5572(5) 0.4553(3) 0.38874(19) 0.0478(12) Uani 1 1 d . . .
H18 H 0.5688 0.4616 0.4310 0.057 Uiso 1 1 calc R . .
C19 C 0.4564(5) 0.5009(3) 0.36131(18) 0.0412(11) Uani 1 1 d . . .
C20 C 0.4354(4) 0.4854(3) 0.30152(18) 0.0368(10) Uani 1 1 d . . .
H20 H 0.3625 0.5122 0.2829 0.044 Uiso 1 1 calc R . .
C21 C 0.5189(4) 0.4311(2) 0.26817(16) 0.0288(8) Uani 1 1 d . . .
C22 C 0.7457(6) 0.3487(4) 0.3940(2) 0.0659(18) Uani 1 1 d . . .
H22 H 0.8011 0.3169 0.3632 0.079 Uiso 1 1 calc R . .
C23 C 0.8312(8) 0.4037(6) 0.4194(3) 0.110(3) Uani 1 1 d . . .
H23A H 0.8956 0.3671 0.4420 0.166 Uiso 1 1 calc R . .
H23B H 0.7795 0.4371 0.4489 0.166 Uiso 1 1 calc R . .
H23C H 0.8738 0.4423 0.3836 0.166 Uiso 1 1 calc R . .
C24 C 0.6851(8) 0.2822(5) 0.4476(3) 0.104(3) Uani 1 1 d . . .
H24A H 0.7522 0.2490 0.4704 0.156 Uiso 1 1 calc R . .
H24B H 0.6380 0.2438 0.4291 0.156 Uiso 1 1 calc R . .
H24C H 0.6262 0.3111 0.4775 0.156 Uiso 1 1 calc R . .
C25 C 0.3770(5) 0.5673(3) 0.3956(2) 0.0543(14) Uani 1 1 d . . .
H25 H 0.3672 0.5438 0.4424 0.065 Uiso 1 1 calc R . .
C26 C 0.2446(6) 0.5888(4) 0.3759(3) 0.0733(19) Uani 1 1 d . . .
H26A H 0.2001 0.6314 0.4002 0.110 Uiso 1 1 calc R . .
H26B H 0.1968 0.5371 0.3846 0.110 Uiso 1 1 calc R . .
H26C H 0.2509 0.6117 0.3301 0.110 Uiso 1 1 calc R . .
C27 C 0.4516(7) 0.6471(4) 0.3863(3) 0.081(2) Uani 1 1 d . . .
H27A H 0.5368 0.6317 0.3997 0.122 Uiso 1 1 calc R . .
H27B H 0.4063 0.6878 0.4122 0.122 Uiso 1 1 calc R . .
H27C H 0.4598 0.6731 0.3411 0.122 Uiso 1 1 calc R . .
C28 C 0.4793(4) 0.4153(2) 0.20434(18) 0.0325(9) Uani 1 1 d . . .
H28 H 0.5474 0.3766 0.1855 0.039 Uiso 1 1 calc R . .
C29 C 0.3548(5) 0.3701(3) 0.2155(2) 0.0474(11) Uani 1 1 d . . .
H29A H 0.3637 0.3175 0.2464 0.071 Uiso 1 1 calc R . .
H29B H 0.3353 0.3563 0.1750 0.071 Uiso 1 1 calc R . .
H29C H 0.2853 0.4076 0.2324 0.071 Uiso 1 1 calc R . .
C30 C 0.4688(5) 0.4982(3) 0.1558(2) 0.0460(11) Uani 1 1 d . . .
H30A H 0.5499 0.5260 0.1491 0.069 Uiso 1 1 calc R . .
H30B H 0.4002 0.5366 0.1723 0.069 Uiso 1 1 calc R . .
H30C H 0.4498 0.4849 0.1150 0.069 Uiso 1 1 calc R . .
C31 C 1.0779(4) -0.0417(2) 0.24506(17) 0.0327(9) Uani 1 1 d . A .
C32 C 1.1936(4) -0.0063(3) 0.21780(18) 0.0365(10) Uani 1 1 d . . .
C33 C 1.2899(5) -0.0571(3) 0.1878(2) 0.0503(12) Uani 1 1 d . A .
H33 H 1.3693 -0.0336 0.1708 0.060 Uiso 1 1 calc R . .
C34 C 1.2715(6) -0.1406(3) 0.1824(2) 0.0545(13) Uani 1 1 d . . .
C35 C 1.1548(6) -0.1728(3) 0.2060(2) 0.0568(14) Uani 1 1 d . A .
H35 H 1.1411 -0.2295 0.2014 0.068 Uiso 1 1 calc R . .
C36 C 1.0558(5) -0.1256(3) 0.2365(2) 0.0444(11) Uani 1 1 d . . .
C37 C 1.2193(5) 0.0860(3) 0.2190(2) 0.0429(11) Uani 1 1 d . . .
H37 H 1.1372 0.1141 0.2362 0.051 Uiso 1 1 calc R . .
C38 C 1.3168(6) 0.0921(4) 0.2643(3) 0.0664(16) Uani 1 1 d . . .
H38A H 1.3306 0.1522 0.2641 0.100 Uiso 1 1 calc R . .
H38B H 1.3977 0.0625 0.2504 0.100 Uiso 1 1 calc R . .
H38C H 1.2850 0.0655 0.3077 0.100 Uiso 1 1 calc R . .
C39 C 1.2579(7) 0.1356(4) 0.1523(3) 0.080(2) Uani 1 1 d . . .
H39A H 1.2727 0.1945 0.1556 0.121 Uiso 1 1 calc R . .
H39B H 1.1893 0.1358 0.1255 0.121 Uiso 1 1 calc R . .
H39C H 1.3363 0.1085 0.1329 0.121 Uiso 1 1 calc R . .
C40A C 1.3643(15) -0.2031(9) 0.1547(6) 0.057(4) Uiso 0.50 1 d P A 1
H40A H 1.4262 -0.1673 0.1242 0.068 Uiso 0.50 1 calc PR A 1
C41A C 1.3258(15) -0.2624(10) 0.1176(7) 0.082(4) Uiso 0.50 1 d P A 1
H41A H 1.4007 -0.2971 0.1026 0.123 Uiso 0.50 1 calc PR A 1
H41B H 1.2868 -0.2306 0.0807 0.123 Uiso 0.50 1 calc PR A 1
H41C H 1.2636 -0.2996 0.1443 0.123 Uiso 0.50 1 calc PR A 1
C42A C 1.4439(13) -0.2543(8) 0.2026(6) 0.065(3) Uiso 0.50 1 d P A 1
H42A H 1.5052 -0.2929 0.1813 0.098 Uiso 0.50 1 calc PR A 1
H42B H 1.3885 -0.2876 0.2364 0.098 Uiso 0.50 1 calc PR A 1
H42C H 1.4902 -0.2157 0.2212 0.098 Uiso 0.50 1 calc PR A 1
C40B C 1.3968(15) -0.1847(10) 0.1480(7) 0.058(4) Uiso 0.50 1 d P A 2
H40B H 1.4379 -0.1328 0.1234 0.069 Uiso 0.50 1 calc PR A 2
C41B C 1.3629(19) -0.2207(12) 0.0969(8) 0.106(5) Uiso 0.50 1 d P A 2
H41D H 1.3031 -0.1809 0.0735 0.158 Uiso 0.50 1 calc PR A 2
H41E H 1.3225 -0.2744 0.1138 0.158 Uiso 0.50 1 calc PR A 2
H41F H 1.4399 -0.2318 0.0679 0.158 Uiso 0.50 1 calc PR A 2
C42B C 1.4875(18) -0.2160(12) 0.1853(8) 0.101(5) Uiso 0.50 1 d P A 2
H42D H 1.5013 -0.1741 0.2119 0.151 Uiso 0.50 1 calc PR A 2
H42E H 1.5671 -0.2281 0.1585 0.151 Uiso 0.50 1 calc PR A 2
H42F H 1.4604 -0.2687 0.2128 0.151 Uiso 0.50 1 calc PR A 2
C43 C 0.9270(5) -0.1646(3) 0.2559(2) 0.0504(12) Uani 1 1 d . A .
H43 H 0.8679 -0.1217 0.2758 0.060 Uiso 1 1 calc R . .
C44 C 0.8699(7) -0.1810(3) 0.1967(3) 0.0716(17) Uani 1 1 d . . .
H44A H 0.7872 -0.2061 0.2101 0.107 Uiso 1 1 calc R A .
H44B H 0.9281 -0.2204 0.1745 0.107 Uiso 1 1 calc R . .
H44C H 0.8581 -0.1270 0.1676 0.107 Uiso 1 1 calc R . .
C45 C 0.9337(6) -0.2465(3) 0.3063(3) 0.0623(15) Uani 1 1 d . . .
H45A H 0.8486 -0.2688 0.3172 0.093 Uiso 1 1 calc R A .
H45B H 0.9636 -0.2332 0.3448 0.093 Uiso 1 1 calc R . .
H45C H 0.9931 -0.2894 0.2888 0.093 Uiso 1 1 calc R . .
C46 C 0.8880(4) -0.0614(2) 0.37756(17) 0.0271(8) Uani 1 1 d . . .
C47 C 0.9853(4) -0.1002(2) 0.41391(17) 0.0268(8) Uani 1 1 d . . .
C48 C 0.9557(4) -0.1627(2) 0.46726(18) 0.0315(9) Uani 1 1 d . . .
H48 H 1.0220 -0.1885 0.4915 0.038 Uiso 1 1 calc R . .
C49 C 0.8327(5) -0.1880(3) 0.4858(2) 0.0398(10) Uani 1 1 d . . .
C50 C 0.7362(4) -0.1463(3) 0.4514(2) 0.0428(11) Uani 1 1 d . . .
H50 H 0.6507 -0.1615 0.4647 0.051 Uiso 1 1 calc R . .
C51 C 0.7604(4) -0.0830(2) 0.3981(2) 0.0367(10) Uani 1 1 d . . .
C52 C 1.1254(4) -0.0760(2) 0.39907(17) 0.0297(8) Uani 1 1 d . . .
H52 H 1.1308 -0.0301 0.3607 0.036 Uiso 1 1 calc R . .
C53 C 1.1692(4) -0.0399(3) 0.4542(2) 0.0387(10) Uani 1 1 d . . .
H53A H 1.1112 0.0085 0.4639 0.058 Uiso 1 1 calc R . .
H53B H 1.2560 -0.0208 0.4417 0.058 Uiso 1 1 calc R . .
H53C H 1.1686 -0.0843 0.4921 0.058 Uiso 1 1 calc R . .
C54 C 1.2156(4) -0.1520(3) 0.3823(2) 0.0422(10) Uani 1 1 d . . .
H54A H 1.3036 -0.1344 0.3731 0.063 Uiso 1 1 calc R . .
H54B H 1.1905 -0.1710 0.3447 0.063 Uiso 1 1 calc R . .
H54C H 1.2099 -0.1990 0.4186 0.063 Uiso 1 1 calc R . .
C55 C 0.8037(5) -0.2604(3) 0.5412(2) 0.0552(13) Uani 1 1 d . . .
H55 H 0.8819 -0.2732 0.5638 0.066 Uiso 1 1 calc R . .
C56 C 0.7795(9) -0.3403(4) 0.5164(3) 0.105(3) Uani 1 1 d . . .
H56A H 0.7618 -0.3864 0.5525 0.158 Uiso 1 1 calc R . .
H56B H 0.8552 -0.3572 0.4887 0.158 Uiso 1 1 calc R . .
H56C H 0.7060 -0.3291 0.4919 0.158 Uiso 1 1 calc R . .
C57 C 0.6943(7) -0.2381(5) 0.5901(3) 0.087(2) Uani 1 1 d . . .
H57A H 0.7120 -0.1865 0.6058 0.131 Uiso 1 1 calc R . .
H57B H 0.6853 -0.2854 0.6260 0.131 Uiso 1 1 calc R . .
H57C H 0.6149 -0.2280 0.5701 0.131 Uiso 1 1 calc R . .
C58 C 0.6482(4) -0.0393(3) 0.3653(2) 0.0468(12) Uani 1 1 d . . .
H58 H 0.6829 0.0060 0.3304 0.056 Uiso 1 1 calc R . .
C59 C 0.5831(6) -0.1010(4) 0.3338(3) 0.0767(18) Uani 1 1 d . . .
H59A H 0.5115 -0.0704 0.3130 0.115 Uiso 1 1 calc R . .
H59B H 0.5513 -0.1479 0.3665 0.115 Uiso 1 1 calc R . .
H59C H 0.6449 -0.1240 0.3019 0.115 Uiso 1 1 calc R . .
C60 C 0.5533(5) 0.0049(4) 0.4106(3) 0.0716(18) Uani 1 1 d . . .
H60A H 0.4822 0.0323 0.3878 0.107 Uiso 1 1 calc R . .
H60B H 0.5958 0.0481 0.4263 0.107 Uiso 1 1 calc R . .
H60C H 0.5205 -0.0373 0.4468 0.107 Uiso 1 1 calc R . .
C61 C 1.193(2) -0.003(2) 0.0013(16) 0.232(15) Uiso 0.50 1 d PD B -1
H61A H 1.2618 -0.0143 0.0285 0.348 Uiso 0.50 1 calc PR B -1
H61B H 1.1858 0.0581 -0.0162 0.348 Uiso 0.50 1 calc PR B -1
H61C H 1.2109 -0.0359 -0.0339 0.348 Uiso 0.50 1 calc PR B -1
C62 C 1.066(2) -0.029(2) 0.0411(14) 0.230(15) Uiso 0.50 1 d PD B -1
H62A H 1.0801 -0.0889 0.0616 0.275 Uiso 0.50 1 calc PR B -1
H62B H 1.0517 0.0056 0.0761 0.275 Uiso 0.50 1 calc PR B -1
C63 C 0.939(2) -0.023(2) 0.0123(14) 0.199(12) Uiso 0.50 1 d PD B -1
H63A H 0.9646 -0.0106 -0.0344 0.239 Uiso 0.50 1 calc PR B -1
H63B H 0.8951 0.0307 0.0237 0.239 Uiso 0.50 1 calc PR B -1
C64 C 0.829(2) -0.083(3) 0.019(3) 0.40(4) Uiso 0.50 1 d PD B -1
H64A H 0.8478 -0.1310 0.0527 0.486 Uiso 0.50 1 calc PR B -1
H64B H 0.8392 -0.1066 -0.0217 0.486 Uiso 0.50 1 calc PR B -1
C65 C 0.685(3) -0.059(2) 0.032(2) 0.273(19) Uiso 0.50 1 d PD B -1
H65A H 0.6513 -0.0800 -0.0031 0.328 Uiso 0.50 1 calc PR B -1
H65B H 0.6606 -0.1015 0.0705 0.328 Uiso 0.50 1 calc PR B -1
C66 C 0.588(4) 0.016(2) 0.0431(17) 0.264(18) Uiso 0.50 1 d PD B -1
H66A H 0.5010 -0.0023 0.0455 0.396 Uiso 0.50 1 calc PR B -1
H66B H 0.6019 0.0633 0.0076 0.396 Uiso 0.50 1 calc PR B -1
H66C H 0.5992 0.0348 0.0832 0.396 Uiso 0.50 1 calc PR B -1

loop_
_atom_site_aniso_label
_atom_site_aniso_U_11
_atom_site_aniso_U_22
_atom_site_aniso_U_33
_atom_site_aniso_U_23
_atom_site_aniso_U_13
_atom_site_aniso_U_12
Ge1 0.0277(2) 0.01701(17) 0.02377(17) -0.00052(13) -0.00276(15) 0.00096(14)
Ge2 0.0262(2) 0.01605(17) 0.03135(19) -0.00130(14) -0.00485(16) -0.00025(14)
Te1 0.02723(16) 0.02189(12) 0.05656(16) 0.00282(11) -0.00539(12) -0.00262(10)
Te2 0.0505(2) 0.02375(13) 0.04056(14) -0.00691(10) -0.01973(12) 0.00484(11)
Te3 0.02701(15) 0.02014(11) 0.03898(13) 0.00192(9) -0.00320(10) -0.00206(9)
Te4 0.03883(17) 0.02004(11) 0.02756(12) -0.00217(9) -0.00752(10) 0.00195(10)
C1 0.025(2) 0.0231(17) 0.0300(18) -0.0004(14) -0.0029(15) 0.0020(14)
C2 0.034(3) 0.0245(19) 0.039(2) 0.0013(15) -0.0017(17) -0.0006(16)
C3 0.044(3) 0.028(2) 0.050(2) 0.0100(18) 0.002(2) -0.0010(18)
C4 0.051(3) 0.043(3) 0.038(2) 0.0151(19) 0.006(2) 0.006(2)
C5 0.056(3) 0.055(3) 0.0234(19) 0.0061(18) -0.0049(18) 0.007(2)
C6 0.037(3) 0.038(2) 0.0291(19) 0.0002(16) -0.0030(17) 0.0018(18)
C7 0.049(3) 0.0190(18) 0.048(2) -0.0068(16) -0.0123(19) -0.0055(17)
C8 0.058(4) 0.046(3) 0.073(3) -0.011(2) -0.010(3) -0.014(2)
C9 0.059(4) 0.026(2) 0.068(3) -0.014(2) -0.001(2) -0.008(2)
C10 0.066(4) 0.059(3) 0.057(3) 0.031(3) 0.010(3) 0.010(3)
C11 0.118(7) 0.150(8) 0.083(5) 0.068(5) 0.029(4) 0.090(6)
C12 0.058(4) 0.105(5) 0.040(3) 0.029(3) 0.002(2) 0.011(3)
C13 0.059(3) 0.043(2) 0.035(2) -0.0144(18) -0.007(2) -0.008(2)
C14 0.082(5) 0.092(5) 0.067(4) -0.042(3) -0.013(3) -0.012(4)
C15 0.086(5) 0.057(3) 0.065(3) -0.024(3) 0.008(3) 0.002(3)
C16 0.037(2) 0.0208(17) 0.0279(18) 0.0028(14) -0.0008(16) 0.0043(15)
C17 0.044(3) 0.039(2) 0.032(2) -0.0054(17) -0.0047(18) 0.0149(19)
C18 0.064(3) 0.048(3) 0.0261(19) -0.0051(18) -0.002(2) 0.022(2)
C19 0.055(3) 0.032(2) 0.0301(19) -0.0027(16) 0.0029(18) 0.0159(19)
C20 0.037(3) 0.032(2) 0.035(2) 0.0015(16) 0.0006(18) 0.0085(17)
C21 0.036(2) 0.0210(17) 0.0266(17) 0.0000(13) 0.0000(16) -0.0006(15)
C22 0.072(4) 0.089(4) 0.031(2) -0.013(2) -0.013(2) 0.049(3)
C23 0.087(6) 0.173(8) 0.090(5) -0.074(5) -0.062(4) 0.068(5)
C24 0.126(7) 0.113(6) 0.043(3) 0.027(3) 0.000(3) 0.066(5)
C25 0.069(4) 0.048(3) 0.037(2) -0.005(2) 0.003(2) 0.029(2)
C26 0.069(4) 0.069(4) 0.072(3) -0.018(3) 0.011(3) 0.035(3)
C27 0.104(6) 0.064(4) 0.079(4) -0.039(3) -0.008(4) 0.030(4)
C28 0.028(2) 0.030(2) 0.039(2) -0.0047(16) -0.0107(17) 0.0044(16)
C29 0.037(3) 0.048(3) 0.059(3) -0.008(2) -0.012(2) -0.004(2)
C30 0.052(3) 0.045(3) 0.039(2) 0.0010(19) -0.012(2) 0.003(2)
C31 0.039(3) 0.0259(19) 0.0336(19) -0.0075(15) -0.0064(17) 0.0076(16)
C32 0.045(3) 0.032(2) 0.0321(19) -0.0099(16) -0.0021(18) 0.0059(18)
C33 0.046(3) 0.054(3) 0.046(2) -0.009(2) 0.007(2) 0.011(2)
C34 0.065(4) 0.044(3) 0.053(3) -0.017(2) -0.004(2) 0.017(2)
C35 0.078(4) 0.034(2) 0.063(3) -0.026(2) -0.014(3) 0.012(2)
C36 0.056(3) 0.031(2) 0.050(2) -0.0146(18) -0.015(2) 0.006(2)
C37 0.041(3) 0.035(2) 0.047(2) -0.0017(18) 0.011(2) -0.0038(19)
C38 0.048(4) 0.060(3) 0.093(4) -0.014(3) -0.001(3) -0.019(3)
C39 0.113(6) 0.051(3) 0.059(3) 0.011(3) 0.027(3) 0.006(3)
C43 0.064(4) 0.022(2) 0.074(3) -0.019(2) -0.023(3) -0.005(2)
C44 0.093(5) 0.039(3) 0.094(4) -0.019(3) -0.043(4) -0.005(3)
C45 0.081(4) 0.032(2) 0.078(3) -0.015(2) -0.011(3) -0.013(2)
C46 0.026(2) 0.0177(16) 0.0356(19) 0.0005(14) -0.0020(16) -0.0018(14)
C47 0.028(2) 0.0194(17) 0.0327(18) -0.0050(14) -0.0005(15) -0.0012(14)
C48 0.033(3) 0.0219(18) 0.039(2) 0.0008(15) -0.0101(17) 0.0002(15)
C49 0.045(3) 0.029(2) 0.042(2) 0.0063(17) -0.0050(19) -0.0065(18)
C50 0.033(3) 0.035(2) 0.056(3) 0.0072(19) 0.000(2) -0.0117(18)
C51 0.027(2) 0.029(2) 0.052(2) 0.0057(17) -0.0085(18) -0.0065(16)
C52 0.025(2) 0.0270(19) 0.0345(19) -0.0001(15) -0.0033(16) 0.0016(15)
C53 0.032(3) 0.039(2) 0.045(2) 0.0004(18) -0.0131(18) -0.0062(18)
C54 0.031(3) 0.042(2) 0.053(2) -0.0090(19) -0.006(2) 0.0093(18)
C55 0.057(3) 0.042(3) 0.058(3) 0.019(2) -0.002(2) -0.015(2)
C56 0.173(9) 0.041(3) 0.094(5) 0.018(3) -0.010(5) -0.035(4)
C57 0.086(5) 0.095(5) 0.061(3) 0.024(3) 0.021(3) -0.016(4)
C58 0.024(3) 0.046(3) 0.064(3) 0.012(2) -0.008(2) -0.0049(19)
C59 0.049(4) 0.073(4) 0.109(5) 0.001(3) -0.031(3) -0.009(3)
C60 0.031(3) 0.069(4) 0.102(4) 0.011(3) 0.000(3) 0.013(3)

loop_
_geom_bond_atom_site_label_1
_geom_bond_atom_site_label_2
_geom_bond_distance
_geom_bond_site_symmetry_2
_geom_bond_publ_flag
Ge1 C1 2.000(3) . ?
Ge1 C16 2.006(4) . ?
Ge1 Te1 2.5846(5) . ?
Ge1 Te3 2.6051(5) . ?
Ge2 C31 1.994(4) . ?
Ge2 C46 2.002(3) . ?
Ge2 Te4 2.5994(5) . ?
Ge2 Te2 2.6005(5) . ?
Te1 Te2 2.7078(4) . ?
Te3 Te4 2.7077(4) . ?
C1 C6 1.401(6) . ?
C1 C2 1.415(5) . ?
C2 C3 1.401(5) . ?
C2 C7 1.530(6) . ?
C3 C4 1.364(7) . ?
C4 C5 1.379(7) . ?
C4 C10 1.536(5) . ?
C5 C6 1.413(5) . ?
C6 C13 1.527(6) . ?
C7 C8 1.539(7) . ?
C7 C9 1.547(6) . ?
C10 C11 1.482(9) . ?
C10 C12 1.498(8) . ?
C13 C14 1.518(8) . ?
C13 C15 1.528(7) . ?
C16 C21 1.389(6) . ?
C16 C17 1.417(6) . ?
C17 C18 1.394(6) . ?
C17 C22 1.518(6) . ?
C18 C19 1.377(6) . ?
C19 C20 1.391(6) . ?
C19 C25 1.525(6) . ?
C20 C21 1.400(5) . ?
C21 C28 1.544(5) . ?
C22 C23 1.517(11) . ?
C22 C24 1.533(9) . ?
C25 C26 1.510(8) . ?
C25 C27 1.522(9) . ?
C28 C29 1.525(6) . ?
C28 C30 1.540(5) . ?
C31 C32 1.404(6) . ?
C31 C36 1.424(6) . ?
C32 C33 1.406(6) . ?
C32 C37 1.524(6) . ?
C33 C34 1.388(7) . ?
C34 C35 1.377(8) . ?
C34 C40A 1.483(15) . ?
C34 C40B 1.602(15) . ?
C35 C36 1.396(7) . ?
C36 C43 1.523(7) . ?
C37 C38 1.524(8) . ?
C37 C39 1.529(6) . ?
C40A C41A 1.45(2) . ?
C40A C42A 1.498(18) . ?
C40B C42B 1.34(2) . ?
C40B C41B 1.41(2) . ?
C43 C44 1.541(7) . ?
C43 C45 1.546(7) . ?
C46 C47 1.408(5) . ?
C46 C51 1.415(6) . ?
C47 C48 1.400(5) . ?
C47 C52 1.541(6) . ?
C48 C49 1.382(6) . ?
C49 C50 1.392(6) . ?
C49 C55 1.523(5) . ?
C50 C51 1.397(5) . ?
C51 C58 1.515(6) . ?
C52 C53 1.533(6) . ?
C52 C54 1.543(5) . ?
C55 C56 1.514(9) . ?
C55 C57 1.518(8) . ?
C58 C60 1.518(8) . ?
C58 C59 1.534(8) . ?
C61 C62 1.5400(10) . ?
C62 C63 1.5399(10) . ?
C63 C64 1.5400(10) . ?
C64 C65 1.5401(10) . ?
C65 C66 1.5400(10) . ?
